data_2003112
loop_
_publ_author_name
'Zavodnik, Valery'
'Stash, Adam'
'Tsirelson, Vladimir'
'de Vries, Roelof'
'Feil, Dirk'

_publ_section_title
;
 Electron density study of urea using TDS-corrected X-ray diffraction
 data: quantitative comparison of experimental and theoretical results
;
_journal_issue 1
_journal_name_full 'Acta Crystallographica Section B'
_journal_page_first 45
_journal_page_last 54
_journal_paper_doi 10.1107/S0108768198005746
_journal_volume 55
_journal_year 1999
_chemical_formula_sum 'C H4 N2 O'
_chemical_formula_weight 60.0
_symmetry_cell_setting tetragonal
_symmetry_space_group_name_Hall 'P -4 2ab'
_symmetry_space_group_name_H-M 'P -4 21 m'
_cell_angle_alpha 90.000
_cell_angle_beta 90.000
_cell_angle_gamma 90.000
_cell_formula_units_Z 2
_cell_length_a 5.5890(5)
_cell_length_b 5.5890(5)
_cell_length_c 4.6947(4)
_cell_measurement_temperature 148
_cell_volume 146.65(2)
_diffrn_radiation_type 'Mo K\a'
_diffrn_radiation_wavelength 0.7069
_diffrn_reflns_av_R_equivalents 0.015
_diffrn_reflns_number 1971
_exptl_absorpt_coefficient_mu 0.127
_exptl_crystal_size_max 0.35
_exptl_crystal_size_mid 0.30
_exptl_crystal_size_min 0.30
_reflns_number_observed 412
_cod_data_source_file sh0102.cif
_cod_data_source_block global
_cod_original_cell_volume 146.64(4)
_cod_original_formula_sum 'C1 H4 N2 O1'
_cod_database_code 2003112

loop_
_atom_site_label
_atom_site_fract_x
_atom_site_fract_y
_atom_site_fract_z
C 0.0 .5000 .32830(10)
O 0.0 .5000 .59630(10)
N .14470(10) .64470(10) .17840(10)
H1 .2552 .7552 .2845
H2 .1428 .6428 -.0339

loop_
_geom_bond_atom_site_label_1
_geom_bond_atom_site_label_2
_geom_bond_distance
C O 1.258
C N 1.343
N H1 1.005
N H2 .997
O H1 2.014
O H2 2.071
